data_7102366
loop_
_publ_author_name
'Kaizer, J\'ozsef'
'Bar\'ath, G\'abor'
'Pap, J\'ozsef'
'Speier, G\'abor'
'Giorgi, Michel'
'R\'eglier, Marius'

_publ_section_title
;
 Manganese and iron flavonolates as flavonol 2,4-dioxygenase mimics.
;
_journal_issue 48
_journal_name_full 'Chemical communications (Cambridge, England)'
_journal_page_first 5235
_journal_page_last 5237
_journal_paper_doi 10.1039/b711864c
_journal_year 2007
_chemical_formula_sum 'C40 H28 Mn N2 O6'
_chemical_formula_weight 687.58
_chemical_name_systematic
;
?
;
_space_group_IT_number 2
_symmetry_cell_setting triclinic
_symmetry_space_group_name_Hall '-P 1'
_symmetry_space_group_name_H-M 'P -1'
_atom_sites_solution_hydrogens geom
_atom_sites_solution_primary direct
_atom_sites_solution_secondary difmap
_audit_creation_method SHELXL-97
_cell_angle_alpha 113.361(4)
_cell_angle_beta 97.542(4)
_cell_angle_gamma 106.255(4)
_cell_formula_units_Z 1
_cell_length_a 8.3100(6)
_cell_length_b 10.0950(6)
_cell_length_c 11.1670(5)
_cell_measurement_reflns_used 2882
_cell_measurement_temperature 293(2)
_cell_measurement_theta_max 26.37
_cell_measurement_theta_min 2.07
_cell_volume 793.82(8)
_computing_cell_refinement 'Denzo and Scalepak (Otwinowski & Minor, 1997)'
_computing_data_collection 'KappaCCD (Brucker-Nonius, 1998)'
_computing_data_reduction 'Denzo and Scalepak (Otwinowski & Minor, 1997)'
_computing_structure_refinement 'SHELXL-97 (Sheldrick, 1997)'
_computing_structure_solution 'SHELXS-97 (Sheldrick, 1990)'
_diffrn_ambient_temperature 293(2)
_diffrn_measured_fraction_theta_full 0.886
_diffrn_measured_fraction_theta_max 0.886
_diffrn_measurement_device_type KappaCCD
_diffrn_measurement_method 'Phi scan'
_diffrn_radiation_monochromator graphite
_diffrn_radiation_source 'fine-focus sealed tube'
_diffrn_radiation_type MoK\a
_diffrn_radiation_wavelength 0.71073
_diffrn_reflns_av_R_equivalents 0.023
_diffrn_reflns_av_sigmaI/netI 0.0334
_diffrn_reflns_limit_h_max 10
_diffrn_reflns_limit_h_min 0
_diffrn_reflns_limit_k_max 12
_diffrn_reflns_limit_k_min -12
_diffrn_reflns_limit_l_max 13
_diffrn_reflns_limit_l_min -13
_diffrn_reflns_number 2882
_diffrn_reflns_theta_full 26.37
_diffrn_reflns_theta_max 26.37
_diffrn_reflns_theta_min 2.07
_exptl_absorpt_coefficient_mu 0.470
_exptl_absorpt_correction_type none
_exptl_crystal_colour yellow
_exptl_crystal_density_diffrn 1.438
_exptl_crystal_density_method 'not measured'
_exptl_crystal_description prism
_exptl_crystal_F_000 355
_exptl_crystal_size_max .3
_exptl_crystal_size_mid .3
_exptl_crystal_size_min .2
_refine_diff_density_max 0.391
_refine_diff_density_min -0.682
_refine_diff_density_rms 0.123
_refine_ls_extinction_method none
_refine_ls_goodness_of_fit_ref 1.164
_refine_ls_hydrogen_treatment constr
_refine_ls_matrix_type full
_refine_ls_number_parameters 223
_refine_ls_number_reflns 2882
_refine_ls_number_restraints 0
_refine_ls_restrained_S_all 1.164
_refine_ls_R_factor_all 0.0527
_refine_ls_R_factor_gt 0.0444
_refine_ls_shift/su_max 0.000
_refine_ls_shift/su_mean 0.000
_refine_ls_structure_factor_coef Fsqd
_refine_ls_weighting_details 'calc w=1/[\s^2^(Fo^2^)+(0.0912P)^2^+0.3239P] where P=(Fo^2^+2Fc^2^)/3'
_refine_ls_weighting_scheme calc
_refine_ls_wR_factor_gt 0.1354
_refine_ls_wR_factor_ref 0.1567
_reflns_number_gt 2667
_reflns_number_total 2882
_reflns_threshold_expression >2sigma(I)
_cod_data_source_file b711864c.txt
_cod_data_source_block 2
_cod_depositor_comments
;
The following automatic conversions were performed:
'_symmetry_cell_setting' value 'Triclinic' changed to 'triclinic'
according to '/home/saulius/struct/CIF-dictionaries/cif_core.dic'
dictionary named 'cif_core.dic' version 2.4.1 from 2010-06-29.

Automatic conversion script
Id: cif_fix_enum 1527 2010-12-29 10:47:43Z saulius 
;
_cod_database_code 7102366

loop_
_symmetry_equiv_pos_as_xyz
'x, y, z'
'-x, -y, -z'

loop_
_atom_site_label
_atom_site_type_symbol
_atom_site_fract_x
_atom_site_fract_y
_atom_site_fract_z
_atom_site_U_iso_or_equiv
_atom_site_adp_type
_atom_site_occupancy
_atom_site_symmetry_multiplicity
_atom_site_calc_flag
_atom_site_refinement_flags
Mn1 Mn 0.5000 0.5000 0.5000 0.0359(2) Uani 1 2 d S
O1 O 0.2656(2) 0.00749(19) 0.02466(17) 0.0409(4) Uani 1 1 d .
O2 O 0.4608(2) 0.26252(19) 0.38322(17) 0.0393(4) Uani 1 1 d .
O3 O 0.3375(2) 0.44067(18) 0.30236(18) 0.0401(4) Uani 1 1 d .
N1 N 0.2453(3) 0.4315(3) 0.5666(2) 0.0444(5) Uani 1 1 d .
C1 C 0.3796(3) 0.2065(3) 0.2559(2) 0.0333(5) Uani 1 1 d .
C2 C 0.3550(3) 0.0603(3) 0.1570(2) 0.0351(5) Uani 1 1 d .
C3 C 0.4117(3) -0.0573(3) 0.1744(3) 0.0367(5) Uani 1 1 d .
C4 C 0.4870(4) -0.0400(3) 0.3017(3) 0.0490(6) Uani 1 1 d .
H4 H 0.4975 0.0461 0.3713 0.059 Uiso 1 1 d R
C5 C 0.5346(4) -0.1553(4) 0.3151(3) 0.0583(7) Uani 1 1 d .
H5 H 0.5901 -0.1377 0.4052 0.070 Uiso 1 1 d R
C6 C 0.5110(4) -0.2898(3) 0.2019(4) 0.0575(8) Uani 1 1 d .
H6 H 0.5546 -0.3669 0.2199 0.069 Uiso 1 1 d R
C7 C 0.4386(4) -0.3075(3) 0.0756(3) 0.0573(8) Uani 1 1 d .
H7 H 0.4139 -0.3963 0.0012 0.069 Uiso 1 1 d R
C8 C 0.3884(4) -0.1952(3) 0.0598(3) 0.0474(6) Uani 1 1 d .
H8 H 0.3385 -0.1964 -0.0256 0.057 Uiso 1 1 d R
C9 C 0.3119(3) 0.3057(3) 0.2152(2) 0.0344(5) Uani 1 1 d .
C10 C 0.2167(3) 0.2446(3) 0.0761(3) 0.0364(5) Uani 1 1 d .
C11 C 0.1430(3) 0.3296(3) 0.0271(3) 0.0450(6) Uani 1 1 d .
H11 H 0.1650 0.4421 0.0939 0.054 Uiso 1 1 d R
C12 C 0.0546(4) 0.2659(4) -0.1064(3) 0.0549(7) Uani 1 1 d .
H12 H -0.0010 0.3247 -0.1468 0.066 Uiso 1 1 d R
C13 C 0.0370(4) 0.1142(4) -0.1962(3) 0.0582(8) Uani 1 1 d .
H13 H -0.0310 0.0836 -0.2868 0.070 Uiso 1 1 d R
C14 C 0.1079(4) 0.0296(3) -0.1516(3) 0.0505(7) Uani 1 1 d .
H14 H 0.1078 -0.0764 -0.2090 0.061 Uiso 1 1 d R
C15 C 0.1977(3) 0.0953(3) -0.0150(3) 0.0396(5) Uani 1 1 d .
C16 C 0.1343(4) 0.2847(3) 0.5088(3) 0.0524(7) Uani 1 1 d .
H16 H 0.1753 0.2109 0.4509 0.063 Uiso 1 1 d R
C17 C -0.0308(4) 0.2412(4) 0.5252(4) 0.0636(8) Uani 1 1 d .
H17 H -0.1084 0.1415 0.4835 0.076 Uiso 1 1 d R
C18 C -0.0847(4) 0.3546(4) 0.6077(3) 0.0621(8) Uani 1 1 d .
H18 H -0.1997 0.3244 0.6214 0.075 Uiso 1 1 d R
C19 C 0.0296(4) 0.5059(4) 0.6709(3) 0.0587(8) Uani 1 1 d .
H19 H -0.0185 0.5798 0.7173 0.070 Uiso 1 1 d R
C20 C 0.1915(4) 0.5389(4) 0.6472(3) 0.0519(7) Uani 1 1 d .
H20 H 0.2791 0.6534 0.6928 0.062 Uiso 1 1 d R

loop_
_atom_site_aniso_label
_atom_site_aniso_U_11
_atom_site_aniso_U_22
_atom_site_aniso_U_33
_atom_site_aniso_U_23
_atom_site_aniso_U_13
_atom_site_aniso_U_12
Mn1 0.0381(3) 0.0293(3) 0.0303(3) 0.0039(2) 0.0064(2) 0.0138(2)
O1 0.0493(10) 0.0306(8) 0.0302(10) 0.0055(8) 0.0072(8) 0.0109(7)
O2 0.0483(9) 0.0297(8) 0.0305(10) 0.0044(8) 0.0055(7) 0.0174(7)
O3 0.0469(9) 0.0297(8) 0.0366(10) 0.0068(8) 0.0084(7) 0.0175(7)
N1 0.0391(10) 0.0490(12) 0.0404(13) 0.0147(11) 0.0105(9) 0.0180(9)
C1 0.0337(10) 0.0276(10) 0.0322(13) 0.0079(10) 0.0102(9) 0.0103(8)
C2 0.0358(11) 0.0285(10) 0.0343(13) 0.0087(10) 0.0123(10) 0.0094(9)
C3 0.0367(11) 0.0264(10) 0.0427(14) 0.0106(11) 0.0168(10) 0.0104(9)
C4 0.0616(16) 0.0389(13) 0.0450(16) 0.0131(13) 0.0162(13) 0.0244(12)
C5 0.0701(19) 0.0532(16) 0.062(2) 0.0288(16) 0.0213(16) 0.0323(15)
C6 0.0667(18) 0.0408(14) 0.078(2) 0.0307(16) 0.0319(17) 0.0272(13)
C7 0.0713(19) 0.0296(12) 0.067(2) 0.0128(14) 0.0313(16) 0.0209(12)
C8 0.0575(15) 0.0306(12) 0.0452(17) 0.0085(12) 0.0195(13) 0.0141(11)
C9 0.0309(10) 0.0314(11) 0.0388(14) 0.0131(11) 0.0136(9) 0.0110(9)
C10 0.0316(10) 0.0359(12) 0.0378(14) 0.0152(11) 0.0109(10) 0.0083(9)
C11 0.0430(13) 0.0448(14) 0.0474(16) 0.0219(13) 0.0129(11) 0.0148(11)
C12 0.0542(16) 0.0632(18) 0.0503(18) 0.0325(16) 0.0085(13) 0.0185(14)
C13 0.0601(17) 0.0610(18) 0.0395(18) 0.0221(16) 0.0016(13) 0.0091(14)
C14 0.0548(15) 0.0438(14) 0.0350(16) 0.0114(13) 0.0055(12) 0.0054(12)
C15 0.0383(12) 0.0361(12) 0.0364(14) 0.0139(12) 0.0101(10) 0.0063(10)
C16 0.0489(15) 0.0515(15) 0.0517(18) 0.0187(15) 0.0154(13) 0.0178(12)
C17 0.0535(17) 0.0635(19) 0.062(2) 0.0289(18) 0.0105(15) 0.0073(14)
C18 0.0471(15) 0.088(2) 0.064(2) 0.0418(19) 0.0240(15) 0.0276(16)
C19 0.0540(16) 0.078(2) 0.060(2) 0.0338(18) 0.0294(15) 0.0371(16)
C20 0.0461(14) 0.0575(16) 0.0450(17) 0.0136(14) 0.0150(12) 0.0221(13)

loop_
_atom_type_symbol
_atom_type_description
_atom_type_scat_dispersion_real
_atom_type_scat_dispersion_imag
_atom_type_scat_source
C C 0.0033 0.0016 'International Tables Vol C Tables 4.2.6.8 and 6.1.1.4'
H H 0.0000 0.0000 'International Tables Vol C Tables 4.2.6.8 and 6.1.1.4'
Mn Mn 0.3368 0.7283 'International Tables Vol C Tables 4.2.6.8 and 6.1.1.4'
O O 0.0106 0.0060 'International Tables Vol C Tables 4.2.6.8 and 6.1.1.4'
N N 0.0061 0.0033 'International Tables Vol C Tables 4.2.6.8 and 6.1.1.4'

loop_
_geom_angle_atom_site_label_1
_geom_angle_atom_site_label_2
_geom_angle_atom_site_label_3
_geom_angle
_geom_angle_site_symmetry_1
_geom_angle_site_symmetry_3
O2 Mn1 O2 180.0 2_666 .
O2 Mn1 O3 103.19(6) 2_666 .
O2 Mn1 O3 76.81(6) . .
O2 Mn1 O3 76.81(6) 2_666 2_666
O2 Mn1 O3 103.19(6) . 2_666
O3 Mn1 O3 180.0 . 2_666
O2 Mn1 N1 89.01(7) 2_666 .
O2 Mn1 N1 90.99(7) . .
O3 Mn1 N1 88.83(7) . .
O3 Mn1 N1 91.17(7) 2_666 .
O2 Mn1 N1 90.99(7) 2_666 2_666
O2 Mn1 N1 89.01(7) . 2_666
O3 Mn1 N1 91.17(7) . 2_666
O3 Mn1 N1 88.83(7) 2_666 2_666
N1 Mn1 N1 180.0 . 2_666
C15 O1 C2 121.70(18) . .
C1 O2 Mn1 113.52(14) . .
C9 O3 Mn1 112.31(14) . .
C16 N1 C20 116.7(2) . .
C16 N1 Mn1 120.95(18) . .
C20 N1 Mn1 121.49(19) . .
O2 C1 C2 124.3(2) . .
O2 C1 C9 117.46(19) . .
C2 C1 C9 118.3(2) . .
O1 C2 C1 121.2(2) . .
O1 C2 C3 111.17(19) . .
C1 C2 C3 127.6(2) . .
C4 C3 C8 117.7(2) . .
C4 C3 C2 122.6(2) . .
C8 C3 C2 119.7(2) . .
C5 C4 C3 121.2(3) . .
C5 C4 H4 123.1 . .
C3 C4 H4 115.6 . .
C6 C5 C4 120.4(3) . .
C6 C5 H5 120.7 . .
C4 C5 H5 118.8 . .
C7 C6 C5 118.9(3) . .
C7 C6 H6 125.4 . .
C5 C6 H6 115.6 . .
C8 C7 C6 121.7(3) . .
C8 C7 H7 117.2 . .
C6 C7 H7 120.8 . .
C7 C8 C3 120.0(3) . .
C7 C8 H8 127.5 . .
C3 C8 H8 112.5 . .
O3 C9 C10 122.1(2) . .
O3 C9 C1 119.4(2) . .
C10 C9 C1 118.5(2) . .
C15 C10 C11 118.4(2) . .
C15 C10 C9 118.6(2) . .
C11 C10 C9 123.0(2) . .
C12 C11 C10 120.4(3) . .
C12 C11 H11 121.9 . .
C10 C11 H11 117.6 . .
C11 C12 C13 119.9(3) . .
C11 C12 H12 122.9 . .
C13 C12 H12 117.1 . .
C14 C13 C12 120.8(3) . .
C14 C13 H13 128.4 . .
C12 C13 H13 110.8 . .
C13 C14 C15 118.9(3) . .
C13 C14 H14 126.3 . .
C15 C14 H14 114.7 . .
O1 C15 C10 121.6(2) . .
O1 C15 C14 116.9(2) . .
C10 C15 C14 121.5(2) . .
N1 C16 C17 123.5(3) . .
N1 C16 H16 114.9 . .
C17 C16 H16 121.5 . .
C16 C17 C18 118.8(3) . .
C16 C17 H17 123.7 . .
C18 C17 H17 117.5 . .
C19 C18 C17 118.5(3) . .
C19 C18 H18 122.4 . .
C17 C18 H18 119.1 . .
C18 C19 C20 118.8(3) . .
C18 C19 H19 114.8 . .
C20 C19 H19 125.8 . .
N1 C20 C19 123.7(3) . .
N1 C20 H20 116.5 . .
C19 C20 H20 119.8 . .

loop_
_geom_bond_atom_site_label_1
_geom_bond_atom_site_label_2
_geom_bond_distance
_geom_bond_site_symmetry_2
Mn1 O2 2.1274(16) 2_666
Mn1 O2 2.1274(16) .
Mn1 O3 2.1839(18) .
Mn1 O3 2.1840(18) 2_666
Mn1 N1 2.348(2) .
Mn1 N1 2.348(2) 2_666
O1 C15 1.351(3) .
O1 C2 1.374(3) .
O2 C1 1.302(3) .
O3 C9 1.257(3) .
N1 C16 1.335(4) .
N1 C20 1.337(3) .
C1 C2 1.385(3) .
C1 C9 1.460(3) .
C2 C3 1.463(3) .
C3 C4 1.397(4) .
C3 C8 1.409(3) .
C4 C5 1.383(4) .
C4 H4 0.8779 .
C5 C6 1.380(4) .
C5 H5 0.9732 .
C6 C7 1.378(5) .
C6 H6 1.0208 .
C7 C8 1.377(4) .
C7 H7 0.8936 .
C8 H8 0.9818 .
C9 C10 1.437(4) .
C10 C15 1.393(3) .
C10 C11 1.410(3) .
C11 C12 1.365(4) .
C11 H11 1.0278 .
C12 C13 1.410(5) .
C12 H12 1.0406 .
C13 C14 1.367(4) .
C13 H13 0.9700 .
C14 C15 1.395(4) .
C14 H14 1.0052 .
C16 C17 1.379(4) .
C16 H16 0.9526 .
C17 C18 1.385(5) .
C17 H17 0.9127 .
C18 C19 1.375(5) .
C18 H18 0.9705 .
C19 C20 1.380(4) .
C19 H19 0.9494 .
C20 H20 1.0437 .
